data_7119693
loop_
_publ_author_name
'Gieshoff, Tile'
'Kehl, Anton'
'Schollmeyer, Dieter'
'Moeller, Kevin D.'
'Waldvogel, Siegfried R.'

_publ_section_title
;
 Electrochemical synthesis of benzoxazoles from anilides - a new approach
 to employ amidyl radical intermediates.
;
_journal_issue 20
_journal_name_full 'Chemical communications (Cambridge, England)'
_journal_page_first 2974
_journal_page_last 2977
_journal_paper_doi 10.1039/c7cc00927e
_journal_volume 53
_journal_year 2017
_chemical_formula_moiety 'C14 H8 F3 N O4 S'
_chemical_formula_sum 'C14 H8 F3 N O4 S'
_chemical_formula_weight 343.27
_chemical_name_systematic
;
6-Trifluormethansulfonat-2-phenyl-1,3-benzoxazole
;
_space_group_crystal_system monoclinic
_space_group_IT_number 14
_space_group_name_Hall '-P 2ybc'
_space_group_name_H-M_alt 'P 1 21/c 1'
_symmetry_space_group_name_Hall '-P 2ybc'
_symmetry_space_group_name_H-M 'P 1 21/c 1'
_atom_sites_solution_hydrogens geom
_atom_sites_solution_primary direct
_audit_creation_method SHELXL-2016/6
_audit_update_record
;
2017-01-30 deposited with the CCDC.
2017-02-20 downloaded from the CCDC.
;
_cell_angle_alpha 90
_cell_angle_beta 107.518(6)
_cell_angle_gamma 90
_cell_formula_units_Z 4
_cell_length_a 16.5356(13)
_cell_length_b 7.3275(4)
_cell_length_c 11.8114(9)
_cell_measurement_reflns_used 11848
_cell_measurement_temperature 120(2)
_cell_measurement_theta_max 28.19
_cell_measurement_theta_min 2.58
_cell_volume 1364.75(17)
_computing_cell_refinement 'STOE X-AREA'
_computing_data_collection 'STOE X-AREA'
_computing_data_reduction 'STOE X-RED'
_computing_structure_refinement 'SHELXL-2016/6 (Sheldrick, 2016)'
_computing_structure_solution SIR-2004
_diffrn_ambient_temperature 120(2)
_diffrn_detector 'image plate (34 cm diameter)'
_diffrn_detector_area_resol_mean 6.67
_diffrn_detector_type STOE
_diffrn_measured_fraction_theta_full 0.993
_diffrn_measured_fraction_theta_max 0.984
_diffrn_measurement_details ' 132 frames, detector distance = 70 mm'
_diffrn_measurement_device '2-circle goniometer'
_diffrn_measurement_device_type 'STOE IPDS 2T'
_diffrn_measurement_method 'rotation method'
_diffrn_radiation_type MoK\a
_diffrn_radiation_wavelength 0.71073
_diffrn_reflns_av_R_equivalents 0.0163
_diffrn_reflns_av_unetI/netI 0.0227
_diffrn_reflns_Laue_measured_fraction_full 0.993
_diffrn_reflns_Laue_measured_fraction_max 0.984
_diffrn_reflns_limit_h_max 21
_diffrn_reflns_limit_h_min -21
_diffrn_reflns_limit_k_max 8
_diffrn_reflns_limit_k_min -9
_diffrn_reflns_limit_l_max 15
_diffrn_reflns_limit_l_min -15
_diffrn_reflns_number 6953
_diffrn_reflns_point_group_measured_fraction_full 0.993
_diffrn_reflns_point_group_measured_fraction_max 0.984
_diffrn_reflns_theta_full 25.242
_diffrn_reflns_theta_max 28.164
_diffrn_reflns_theta_min 2.583
_exptl_absorpt_coefficient_mu 0.294
_exptl_absorpt_correction_type none
_exptl_crystal_colour colourless
_exptl_crystal_density_diffrn 1.671
_exptl_crystal_description plate
_exptl_crystal_F_000 696
_exptl_crystal_recrystallization_method 'Re-crystallisation from solvent: EtOH'
_exptl_crystal_size_max 0.420
_exptl_crystal_size_mid 0.330
_exptl_crystal_size_min 0.090
_refine_diff_density_max 0.371
_refine_diff_density_min -0.329
_refine_diff_density_rms 0.054
_refine_ls_extinction_method none
_refine_ls_goodness_of_fit_ref 1.021
_refine_ls_hydrogen_treatment constr
_refine_ls_matrix_type full
_refine_ls_number_parameters 208
_refine_ls_number_reflns 3288
_refine_ls_number_restraints 0
_refine_ls_restrained_S_all 1.021
_refine_ls_R_factor_all 0.0480
_refine_ls_R_factor_gt 0.0338
_refine_ls_shift/su_max 0.000
_refine_ls_shift/su_mean 0.000
_refine_ls_structure_factor_coef Fsqd
_refine_ls_weighting_details 'w=1/[\s^2^(Fo^2^)+(0.0374P)^2^+0.7832P] where P=(Fo^2^+2Fc^2^)/3'
_refine_ls_weighting_scheme calc
_refine_ls_wR_factor_gt 0.0778
_refine_ls_wR_factor_ref 0.0843
_reflns_Friedel_coverage 0.000
_reflns_number_gt 2619
_reflns_number_total 3288
_reflns_threshold_expression 'I > 2\s(I)'
_cod_data_source_file c7cc00927e2.cif
_cod_data_source_block 2c
_cod_depositor_comments 'Adding full bibliography for 7119693.cif.'
_cod_database_code 7119693
_shelx_shelxl_version_number 2016/6
_shelx_space_group_comment
;
The symmetry employed for this shelxl refinement is uniquely defined
by the following loop, which should always be used as a source of
symmetry information in preference to the above space-group names.
They are only intended as comments.
;
_shelx_estimated_absorpt_t_min 0.887
_shelx_estimated_absorpt_t_max 0.974

loop_
_space_group_symop_operation_xyz
'x, y, z'
'-x, y+1/2, -z+1/2'
'-x, -y, -z'
'x, -y-1/2, z-1/2'

loop_
_atom_site_label
_atom_site_type_symbol
_atom_site_fract_x
_atom_site_fract_y
_atom_site_fract_z
_atom_site_U_iso_or_equiv
_atom_site_adp_type
_atom_site_occupancy
_atom_site_site_symmetry_order
_atom_site_calc_flag
_atom_site_refinement_flags_posn
_atom_site_refinement_flags_adp
C1 C 0.53996(9) 0.1896(2) 0.64170(13) 0.0177(3) Uani 1 1 d . .
N2 N 0.51990(8) 0.27445(18) 0.54070(11) 0.0197(3) Uani 1 1 d . .
C3 C 0.43382(10) 0.2344(2) 0.48881(13) 0.0185(3) Uani 1 1 d . .
C4 C 0.37720(10) 0.2843(2) 0.37988(14) 0.0212(3) Uani 1 1 d . .
H4 H 0.394404 0.359989 0.325999 0.025 Uiso 1 1 calc R U
C5 C 0.29461(10) 0.2194(2) 0.35296(13) 0.0215(3) Uani 1 1 d . .
H5 H 0.254046 0.250352 0.279596 0.026 Uiso 1 1 calc R U
C6 C 0.27163(9) 0.1089(2) 0.43377(13) 0.0196(3) Uani 1 1 d . .
C7 C 0.32570(10) 0.0549(2) 0.54244(14) 0.0201(3) Uani 1 1 d . .
H7 H 0.308575 -0.021878 0.595841 0.024 Uiso 1 1 calc R U
C8 C 0.40693(10) 0.1232(2) 0.56601(13) 0.0186(3) Uani 1 1 d . .
O9 O 0.47471(7) 0.09385(15) 0.66518(9) 0.0191(2) Uani 1 1 d . .
C10 C 0.62329(9) 0.1790(2) 0.73011(13) 0.0179(3) Uani 1 1 d . .
C11 C 0.69253(10) 0.2591(2) 0.70441(14) 0.0204(3) Uani 1 1 d . .
H11 H 0.684300 0.324043 0.632203 0.024 Uiso 1 1 calc R U
C12 C 0.77299(10) 0.2438(2) 0.78405(14) 0.0230(3) Uani 1 1 d . .
H12 H 0.819754 0.300623 0.767311 0.028 Uiso 1 1 calc R U
C13 C 0.78547(10) 0.1454(2) 0.88856(14) 0.0234(3) Uani 1 1 d . .
H13 H 0.840944 0.132052 0.942182 0.028 Uiso 1 1 calc R U
C14 C 0.71661(10) 0.0667(2) 0.91442(14) 0.0225(3) Uani 1 1 d . .
H14 H 0.725281 0.000191 0.986126 0.027 Uiso 1 1 calc R U
C15 C 0.63537(10) 0.0844(2) 0.83657(13) 0.0205(3) Uani 1 1 d . .
H15 H 0.588372 0.032570 0.855480 0.025 Uiso 1 1 calc R U
O16 O 0.18830(7) 0.03331(16) 0.39625(10) 0.0233(2) Uani 1 1 d . .
S17 S 0.11872(2) 0.08585(6) 0.45639(4) 0.02283(10) Uani 1 1 d . .
O18 O 0.15462(8) 0.17201(19) 0.56730(11) 0.0322(3) Uani 1 1 d . .
O19 O 0.06385(8) -0.06567(17) 0.44060(12) 0.0322(3) Uani 1 1 d . .
C20 C 0.06184(12) 0.2608(3) 0.35191(19) 0.0374(4) Uani 1 1 d . .
F21 F 0.11326(7) 0.39706(15) 0.34765(11) 0.0417(3) Uani 1 1 d . .
F22 F 0.03207(10) 0.1896(2) 0.24511(12) 0.0697(5) Uani 1 1 d . .
F23 F -0.00094(9) 0.3240(2) 0.38674(17) 0.0722(5) Uani 1 1 d . .

loop_
_atom_site_aniso_label
_atom_site_aniso_U_11
_atom_site_aniso_U_22
_atom_site_aniso_U_33
_atom_site_aniso_U_23
_atom_site_aniso_U_13
_atom_site_aniso_U_12
C1 0.0194(7) 0.0154(7) 0.0209(7) -0.0005(5) 0.0098(6) -0.0003(5)
N2 0.0199(6) 0.0191(6) 0.0209(6) 0.0013(5) 0.0074(5) 0.0016(5)
C3 0.0205(7) 0.0162(7) 0.0205(7) -0.0010(6) 0.0088(6) 0.0014(6)
C4 0.0258(8) 0.0201(7) 0.0197(7) 0.0022(6) 0.0099(6) 0.0030(6)
C5 0.0248(8) 0.0219(7) 0.0172(7) -0.0010(6) 0.0053(6) 0.0039(6)
C6 0.0182(7) 0.0178(7) 0.0226(7) -0.0043(6) 0.0057(6) -0.0005(6)
C7 0.0215(7) 0.0179(7) 0.0216(7) 0.0003(6) 0.0075(6) -0.0014(6)
C8 0.0212(7) 0.0162(7) 0.0184(7) -0.0001(5) 0.0059(6) 0.0025(6)
O9 0.0175(5) 0.0204(5) 0.0193(5) 0.0020(4) 0.0054(4) -0.0015(4)
C10 0.0197(7) 0.0156(7) 0.0195(7) -0.0013(5) 0.0074(6) 0.0014(6)
C11 0.0231(7) 0.0180(7) 0.0222(7) 0.0004(6) 0.0102(6) 0.0004(6)
C12 0.0207(7) 0.0225(8) 0.0280(8) -0.0034(6) 0.0104(6) -0.0013(6)
C13 0.0200(7) 0.0229(8) 0.0255(8) -0.0047(6) 0.0044(6) 0.0027(6)
C14 0.0265(8) 0.0213(7) 0.0196(7) 0.0009(6) 0.0066(6) 0.0037(6)
C15 0.0221(7) 0.0176(7) 0.0233(7) 0.0004(6) 0.0093(6) 0.0003(6)
O16 0.0205(5) 0.0247(6) 0.0230(5) -0.0055(4) 0.0041(4) -0.0032(4)
S17 0.01808(18) 0.02284(19) 0.0262(2) -0.00070(16) 0.00455(14) -0.00008(15)
O18 0.0264(6) 0.0407(7) 0.0298(6) -0.0100(5) 0.0088(5) -0.0007(5)
O19 0.0245(6) 0.0283(6) 0.0435(7) 0.0008(5) 0.0098(5) -0.0048(5)
C20 0.0221(8) 0.0331(10) 0.0514(12) 0.0097(9) 0.0028(8) 0.0018(7)
F21 0.0355(6) 0.0286(6) 0.0608(8) 0.0126(5) 0.0144(6) 0.0019(5)
F22 0.0705(10) 0.0593(9) 0.0484(8) 0.0168(7) -0.0287(7) -0.0085(8)
F23 0.0379(7) 0.0583(9) 0.1312(14) 0.0438(10) 0.0419(9) 0.0266(7)

loop_
_atom_type_symbol
_atom_type_description
_atom_type_scat_dispersion_real
_atom_type_scat_dispersion_imag
_atom_type_scat_source
C C 0.0033 0.0016 'International Tables Vol C Tables 4.2.6.8 and 6.1.1.4'
H H 0.0000 0.0000 'International Tables Vol C Tables 4.2.6.8 and 6.1.1.4'
N N 0.0061 0.0033 'International Tables Vol C Tables 4.2.6.8 and 6.1.1.4'
O O 0.0106 0.0060 'International Tables Vol C Tables 4.2.6.8 and 6.1.1.4'
F F 0.0171 0.0103 'International Tables Vol C Tables 4.2.6.8 and 6.1.1.4'
S S 0.1246 0.1234 'International Tables Vol C Tables 4.2.6.8 and 6.1.1.4'

loop_
_geom_angle_atom_site_label_1
_geom_angle_atom_site_label_2
_geom_angle_atom_site_label_3
_geom_angle
N2 C1 O9 115.39(13)
N2 C1 C10 127.51(13)
O9 C1 C10 117.06(12)
C1 N2 C3 104.28(12)
C8 C3 C4 120.02(14)
C8 C3 N2 108.61(13)
C4 C3 N2 131.37(14)
C5 C4 C3 117.54(14)
C5 C4 H4 121.2
C3 C4 H4 121.2
C6 C5 C4 119.71(14)
C6 C5 H5 120.1
C4 C5 H5 120.1
C7 C6 C5 124.78(14)
C7 C6 O16 118.12(13)
C5 C6 O16 116.84(14)
C8 C7 C6 113.67(14)
C8 C7 H7 123.2
C6 C7 H7 123.2
O9 C8 C7 127.61(13)
O9 C8 C3 108.11(13)
C7 C8 C3 124.28(15)
C8 O9 C1 103.61(11)
C15 C10 C11 119.94(14)
C15 C10 C1 121.28(13)
C11 C10 C1 118.72(13)
C12 C11 C10 120.05(14)
C12 C11 H11 120.0
C10 C11 H11 120.0
C11 C12 C13 120.08(14)
C11 C12 H12 120.0
C13 C12 H12 120.0
C14 C13 C12 119.86(15)
C14 C13 H13 120.1
C12 C13 H13 120.1
C15 C14 C13 120.64(14)
C15 C14 H14 119.7
C13 C14 H14 119.7
C14 C15 C10 119.39(14)
C14 C15 H15 120.3
C10 C15 H15 120.3
C6 O16 S17 122.33(9)
O19 S17 O18 123.22(8)
O19 S17 O16 106.08(7)
O18 S17 O16 111.59(7)
O19 S17 C20 106.41(9)
O18 S17 C20 107.40(9)
O16 S17 C20 99.47(8)
F23 C20 F22 109.74(18)
F23 C20 F21 108.94(17)
F22 C20 F21 108.79(17)
F23 C20 S17 109.30(15)
F22 C20 S17 109.65(14)
F21 C20 S17 110.40(13)

loop_
_geom_bond_atom_site_label_1
_geom_bond_atom_site_label_2
_geom_bond_distance
C1 N2 1.2967(19)
C1 O9 1.3832(17)
C1 C10 1.459(2)
N2 C3 1.401(2)
C3 C8 1.392(2)
C3 C4 1.393(2)
C4 C5 1.390(2)
C4 H4 0.9500
C5 C6 1.389(2)
C5 H5 0.9500
C6 C7 1.383(2)
C6 O16 1.4264(18)
C7 C8 1.381(2)
C7 H7 0.9500
C8 O9 1.3727(18)
C10 C15 1.397(2)
C10 C11 1.399(2)
C11 C12 1.383(2)
C11 H11 0.9500
C12 C13 1.390(2)
C12 H12 0.9500
C13 C14 1.390(2)
C13 H13 0.9500
C14 C15 1.387(2)
C14 H14 0.9500
C15 H15 0.9500
O16 S17 1.5711(11)
S17 O19 1.4103(13)
S17 O18 1.4139(13)
S17 C20 1.831(2)
C20 F23 1.311(2)
C20 F22 1.316(3)
C20 F21 1.322(2)

loop_
_geom_torsion_atom_site_label_1
_geom_torsion_atom_site_label_2
_geom_torsion_atom_site_label_3
_geom_torsion_atom_site_label_4
_geom_torsion
O9 C1 N2 C3 -0.31(16)
C10 C1 N2 C3 177.34(14)
C1 N2 C3 C8 0.07(16)
C1 N2 C3 C4 -179.06(16)
C8 C3 C4 C5 0.1(2)
N2 C3 C4 C5 179.12(15)
C3 C4 C5 C6 0.0(2)
C4 C5 C6 C7 -0.4(2)
C4 C5 C6 O16 -174.40(13)
C5 C6 C7 C8 0.7(2)
O16 C6 C7 C8 174.66(13)
C6 C7 C8 O9 -179.60(14)
C6 C7 C8 C3 -0.7(2)
C4 C3 C8 O9 179.42(13)
N2 C3 C8 O9 0.18(16)
C4 C3 C8 C7 0.3(2)
N2 C3 C8 C7 -178.93(14)
C7 C8 O9 C1 178.73(15)
C3 C8 O9 C1 -0.33(15)
N2 C1 O9 C8 0.41(16)
C10 C1 O9 C8 -177.49(12)
N2 C1 C10 C15 178.97(15)
O9 C1 C10 C15 -3.4(2)
N2 C1 C10 C11 -3.8(2)
O9 C1 C10 C11 173.85(13)
C15 C10 C11 C12 0.4(2)
C1 C10 C11 C12 -176.95(14)
C10 C11 C12 C13 1.4(2)
C11 C12 C13 C14 -1.8(2)
C12 C13 C14 C15 0.4(2)
C13 C14 C15 C10 1.4(2)
C11 C10 C15 C14 -1.7(2)
C1 C10 C15 C14 175.49(14)
C7 C6 O16 S17 70.83(17)
C5 C6 O16 S17 -114.75(14)
C6 O16 S17 O19 -152.74(12)
C6 O16 S17 O18 -16.08(14)
C6 O16 S17 C20 97.00(13)
O19 S17 C20 F23 69.79(17)
O18 S17 C20 F23 -63.91(16)
O16 S17 C20 F23 179.78(15)
O19 S17 C20 F22 -50.55(16)
O18 S17 C20 F22 175.75(13)
O16 S17 C20 F22 59.44(15)
O19 S17 C20 F21 -170.40(13)
O18 S17 C20 F21 55.90(16)
O16 S17 C20 F21 -60.41(16)
